data_7127520
loop_
_publ_author_name
'Li, Shaobin'
'Tan, Xiaoguo'
'Yue, Ming'
'Zhang, Li'
'Chai, Dongfeng'
'Wang, Wendi'
'Pan, Hong'
'Fan, Linlin'
'Zhao, Chunyan'

_publ_section_title
;
 A polyoxometalate-encapsulated nanocage cluster organic framework built
 from {Cu<sub>4</sub>P<sub>2</sub>} units and its efficient bifunctional
 electrochemical performance.
;
_journal_issue 96
_journal_name_full 'Chemical communications (Cambridge, England)'
_journal_page_first 15177
_journal_page_last 15180
_journal_paper_doi 10.1039/d0cc06665f
_journal_volume 56
_journal_year 2020
_chemical_formula_sum 'C60 H57 Cu4 Mo12 N16 O50 P3'
_chemical_formula_weight 3300.55
_space_group_crystal_system monoclinic
_space_group_IT_number 12
_space_group_name_Hall '-C 2y'
_space_group_name_H-M_alt 'C 1 2/m 1'
_atom_sites_solution_hydrogens geom
_audit_creation_method SHELXL-2018/3
_audit_update_record
;
2020-09-26 deposited with the CCDC.	2020-11-09 downloaded from the CCDC.
;
_cell_angle_alpha 90
_cell_angle_beta 105.586(4)
_cell_angle_gamma 90
_cell_formula_units_Z 2
_cell_length_a 24.841(6)
_cell_length_b 18.316(4)
_cell_length_c 10.897(5)
_cell_measurement_reflns_used 2367
_cell_measurement_temperature 293(2)
_cell_measurement_theta_max 25.30
_cell_measurement_theta_min 2.20
_cell_volume 4776(3)
_computing_cell_refinement 'Bruker SMART'
_computing_data_collection 'Bruker SMART'
_computing_data_reduction 'Bruker SAINT'
_computing_molecular_graphics 'Bruker SHELXTL'
_computing_publication_material 'Bruker SHELXTL'
_computing_structure_refinement 'SHELXL-2018/3 (Sheldrick, 2018)'
_computing_structure_solution 'Bruker SHELXTL'
_diffrn_ambient_temperature 293(2)
_diffrn_measured_fraction_theta_full 0.999
_diffrn_measured_fraction_theta_max 0.999
_diffrn_measurement_device_type 'CCD area detector'
_diffrn_measurement_method 'phi and omega scans'
_diffrn_radiation_type MoK\a
_diffrn_radiation_wavelength 0.71069
_diffrn_reflns_av_R_equivalents 0.0828
_diffrn_reflns_av_unetI/netI 0.0821
_diffrn_reflns_Laue_measured_fraction_full 0.999
_diffrn_reflns_Laue_measured_fraction_max 0.999
_diffrn_reflns_limit_h_max 28
_diffrn_reflns_limit_h_min -29
_diffrn_reflns_limit_k_max 21
_diffrn_reflns_limit_k_min -21
_diffrn_reflns_limit_l_max 12
_diffrn_reflns_limit_l_min -8
_diffrn_reflns_number 13369
_diffrn_reflns_point_group_measured_fraction_full 0.999
_diffrn_reflns_point_group_measured_fraction_max 0.999
_diffrn_reflns_theta_full 25.024
_diffrn_reflns_theta_max 25.024
_diffrn_reflns_theta_min 1.400
_diffrn_source 'sealed tube'
_exptl_absorpt_coefficient_mu 2.538
_exptl_crystal_colour green
_exptl_crystal_density_diffrn 2.290
_exptl_crystal_description block
_exptl_crystal_F_000 3174
_exptl_crystal_size_max 0.18
_exptl_crystal_size_mid 0.12
_exptl_crystal_size_min 0.10
_exptl_transmission_factor_max 0.776
_exptl_transmission_factor_min 0.701
_refine_diff_density_max 2.799
_refine_diff_density_min -1.092
_refine_diff_density_rms 0.221
_refine_ls_extinction_method none
_refine_ls_goodness_of_fit_ref 0.769
_refine_ls_hydrogen_treatment constr
_refine_ls_matrix_type full
_refine_ls_number_parameters 360
_refine_ls_number_reflns 4363
_refine_ls_number_restraints 36
_refine_ls_restrained_S_all 0.790
_refine_ls_R_factor_all 0.1046
_refine_ls_R_factor_gt 0.0617
_refine_ls_shift/su_max 0.000
_refine_ls_shift/su_mean 0.000
_refine_ls_structure_factor_coef Fsqd
_refine_ls_weighting_details 'w=1/[\s^2^(Fo^2^)+(0.2000P)^2^] where P=(Fo^2^+2Fc^2^)/3'
_refine_ls_weighting_scheme calc
_refine_ls_wR_factor_gt 0.1834
_refine_ls_wR_factor_ref 0.2170
_reflns_Friedel_coverage 0.000
_reflns_number_gt 2789
_reflns_number_total 4365
_reflns_threshold_expression 'I > 2\s(I)'
_cod_data_source_file d0cc06665f2.cif
_cod_data_source_block LL
_cod_original_sg_symbol_H-M 'C 2/m'
_cod_original_formula_sum 'C60 H57  Cu4 Mo12 N16 O50 P3'
_cod_database_code 7127520
_shelx_shelxl_version_number 2018/3
_shelx_space_group_comment
;
The symmetry employed for this shelxl refinement is uniquely defined
by the following loop, which should always be used as a source of
symmetry information in preference to the above space-group names.
They are only intended as comments.
;
_shelx_estimated_absorpt_t_min 0.701
_shelx_estimated_absorpt_t_max 0.776

loop_
_space_group_symop_operation_xyz
'x, y, z'
'-x, y, -z'
'x+1/2, y+1/2, z'
'-x+1/2, y+1/2, -z'
'-x, -y, -z'
'x, -y, z'
'-x+1/2, -y+1/2, -z'
'x+1/2, -y+1/2, z'

loop_
_atom_site_label
_atom_site_type_symbol
_atom_site_fract_x
_atom_site_fract_y
_atom_site_fract_z
_atom_site_U_iso_or_equiv
_atom_site_adp_type
_atom_site_occupancy
_atom_site_site_symmetry_order
_atom_site_calc_flag
_atom_site_refinement_flags_posn
_atom_site_refinement_flags_adp
_atom_site_refinement_flags_occupancy
_atom_site_disorder_assembly
_atom_site_disorder_group
Mo1 Mo -0.06811(5) 0.09866(5) 0.20528(10) 0.0475(3) Uani 1 1 d . . . . .
Mo2 Mo 0.12826(4) -0.09933(5) 0.13711(10) 0.0489(3) Uani 1 1 d . . . . .
Mo4 Mo 0.000000 0.19693(7) 0.000000 0.0568(5) Uani 1 2 d S T P . .
Mo3 Mo 0.06061(5) 0.000000 0.34215(12) 0.0447(4) Uani 1 2 d S T P . .
Cu1 Cu 0.00403(4) 0.40698(6) 0.18629(11) 0.0268(3) Uani 1 1 d . . . . .
P1 P 0.000000 0.000000 0.000000 0.0269(10) Uani 1 4 d S T P . .
P2 P 0.07550(11) 0.500000 0.0450(3) 0.0223(7) Uani 1 2 d S T P . .
O3 O 0.0391(5) -0.0676(6) -0.0130(11) 0.026(3) Uani 0.5 1 d . . P . .
O9 O 0.0014(3) 0.0730(4) 0.3203(10) 0.069(3) Uani 1 1 d . . . . .
O4 O 0.0726(5) -0.1766(6) 0.1090(9) 0.099(3) Uani 1 1 d . U . . .
O14 O 0.000000 0.2894(5) 0.000000 0.040(2) Uani 1 2 d S T P . .
O13 O -0.0308(5) 0.1777(6) 0.1416(9) 0.098(3) Uani 1 1 d . U . . .
O12 O -0.0995(4) 0.1456(5) 0.2998(9) 0.068(2) Uani 1 1 d . . . . .
O10 O -0.0926(4) 0.000000 0.2184(14) 0.062(4) Uani 1 2 d S T P . .
O11 O -0.1233(5) 0.1037(5) 0.0411(9) 0.092(3) Uani 1 1 d . U . . .
O8 O 0.0885(8) 0.000000 0.4966(13) 0.116(7) Uani 1 2 d S T P . .
O7 O 0.1054(3) -0.0722(4) 0.2877(10) 0.065(2) Uani 1 1 d . . . . .
O5 O 0.1543(5) 0.000000 0.1381(13) 0.064(4) Uani 1 2 d S T P . .
O6 O 0.1888(4) -0.1433(5) 0.2026(9) 0.078(3) Uani 1 1 d . . . . .
O16 O 0.0660(2) 0.4290(3) 0.1135(6) 0.0265(13) Uani 1 1 d . U . . .
O17 O -0.0386(3) 0.500000 0.0990(8) 0.0255(19) Uani 1 2 d S T P . .
N1 N -0.0664(3) 0.3656(4) 0.2122(7) 0.0297(17) Uani 1 1 d . . . . .
N2 N -0.1517(3) 0.3166(4) 0.1551(8) 0.0317(18) Uani 1 1 d . . . . .
N3 N 0.0527(3) 0.3298(4) 0.2949(7) 0.0279(17) Uani 1 1 d . . . . .
N4 N 0.1327(3) 0.2753(4) 0.3997(8) 0.0324(18) Uani 1 1 d . . . . .
C1 C -0.0889(4) 0.3724(6) 0.3140(10) 0.042(3) Uani 1 1 d . . . . .
H1 H -0.071236 0.392531 0.392910 0.051 Uiso 1 1 calc R U . . .
C2 C -0.1049(3) 0.3332(5) 0.1165(9) 0.031(2) Uani 1 1 d . . . . .
H2 H -0.100341 0.323582 0.036071 0.037 Uiso 1 1 calc R U . . .
C3 C -0.1434(4) 0.3435(6) 0.2774(10) 0.044(3) Uani 1 1 d . . . . .
H3 H -0.168971 0.342744 0.326053 0.053 Uiso 1 1 calc R U . . .
C4 C -0.2023(3) 0.2829(5) 0.0763(10) 0.033(2) Uani 1 1 d . . . . .
C5 C -0.2277(4) 0.2256(6) 0.1273(11) 0.044(3) Uani 1 1 d . . . . .
H5 H -0.212684 0.209482 0.210391 0.052 Uiso 1 1 calc R U . . .
C6 C -0.2241(4) 0.3061(6) -0.0496(10) 0.042(2) Uani 1 1 d . . . . .
H6 H -0.206250 0.343176 -0.081868 0.050 Uiso 1 1 calc R U . . .
C7 C 0.0405(4) 0.2711(5) 0.3683(9) 0.034(2) Uani 1 1 d . . . . .
H7 H 0.004767 0.257505 0.370933 0.040 Uiso 1 1 calc R U . . .
C8 C 0.0878(4) 0.2378(5) 0.4335(10) 0.035(2) Uani 1 1 d . . . . .
H8 H 0.090865 0.198521 0.489068 0.042 Uiso 1 1 calc R U . . .
C9 C 0.1084(4) 0.3291(5) 0.3185(9) 0.032(2) Uani 1 1 d . . . . .
H9 H 0.128336 0.362152 0.282876 0.038 Uiso 1 1 calc R U . . .
C10 C 0.1933(4) 0.2629(5) 0.4501(9) 0.034(2) Uani 1 1 d . . . . .
C11 C 0.2305(4) 0.3191(6) 0.4557(11) 0.044(3) Uani 1 1 d . . . . .
H11 H 0.217273 0.365080 0.426133 0.052 Uiso 1 1 calc R U . . .
C12 C 0.2121(4) 0.1917(6) 0.4949(10) 0.041(2) Uani 1 1 d . . . . .
H12 H 0.186891 0.153675 0.491254 0.049 Uiso 1 1 calc R U . . .
C14 C 0.1500(4) 0.500000 0.0496(13) 0.025(3) Uani 1 2 d S T P . .
C15 C 0.1898(5) 0.500000 0.1716(13) 0.035(3) Uani 1 2 d S T P . .
H15 H 0.177775 0.500000 0.245441 0.042 Uiso 1 2 calc R U P . .
C16 C 0.2475(6) 0.500000 0.1794(16) 0.046(4) Uani 1 2 d S TU P . .
H16 H 0.273948 0.500000 0.258165 0.055 Uiso 1 2 calc R U P . .
C17 C 0.2645(5) 0.500000 0.0647(15) 0.040(3) Uani 1 2 d S TU P . .
H17 H 0.302434 0.500000 0.069371 0.048 Uiso 1 2 calc R U P . .
C18 C 0.2264(5) 0.500000 -0.0526(17) 0.046(4) Uani 1 2 d S T P . .
H18 H 0.238695 0.500000 -0.126010 0.055 Uiso 1 2 calc R U P . .
C13 C 0.1696(5) 0.500000 -0.0622(14) 0.031(3) Uani 1 2 d S T P . .
H13 H 0.144051 0.500000 -0.142180 0.038 Uiso 1 2 calc R U P . .
O1 O 0.0499(7) 0.000000 0.1095(17) 0.029(4) Uani 0.5 2 d S T P . .
O2 O -0.0087(6) 0.000000 0.1336(17) 0.028(4) Uani 0.5 2 d S T P . .
O1W O 0.1558(8) 0.500000 0.500(2) 0.166(10) Uani 1 2 d S T P . .
O15 O 0.0259(2) 0.500000 0.3924(6) 0.0069(13) Uiso 1 2 d S . P . .

loop_
_atom_site_aniso_label
_atom_site_aniso_U_11
_atom_site_aniso_U_22
_atom_site_aniso_U_33
_atom_site_aniso_U_23
_atom_site_aniso_U_13
_atom_site_aniso_U_12
Mo1 0.0751(7) 0.0321(5) 0.0468(6) -0.0063(4) 0.0364(5) -0.0060(4)
Mo2 0.0409(6) 0.0388(6) 0.0540(7) 0.0026(5) -0.0097(5) 0.0003(4)
Mo4 0.1046(13) 0.0159(6) 0.0472(9) 0.000 0.0156(8) 0.000
Mo3 0.0345(7) 0.0688(10) 0.0295(7) 0.000 0.0065(5) 0.000
Cu1 0.0152(5) 0.0234(6) 0.0397(7) 0.0065(5) 0.0041(4) 0.0005(4)
P1 0.040(3) 0.015(2) 0.024(2) 0.000 0.008(2) 0.000
P2 0.0114(13) 0.0205(15) 0.0343(18) 0.000 0.0047(12) 0.000
O3 0.036(7) 0.025(6) 0.019(6) 0.005(5) 0.011(5) 0.001(5)
O9 0.040(4) 0.030(4) 0.145(9) -0.007(5) 0.039(5) -0.005(3)
O4 0.124(7) 0.104(6) 0.057(5) 0.013(5) 0.004(5) -0.074(6)
O14 0.042(5) 0.026(5) 0.051(6) 0.000 0.009(5) 0.000
O13 0.125(7) 0.105(6) 0.053(5) 0.002(5) 0.004(5) -0.081(6)
O12 0.078(6) 0.055(5) 0.071(6) -0.023(5) 0.019(5) 0.027(4)
O10 0.029(5) 0.028(5) 0.128(12) 0.000 0.021(6) 0.000
O11 0.120(7) 0.091(6) 0.054(5) 0.010(5) 0.006(5) -0.071(5)
O8 0.191(18) 0.093(12) 0.036(8) 0.000 -0.015(9) 0.000
O7 0.058(5) 0.041(5) 0.110(7) -0.006(5) 0.049(5) -0.013(4)
O5 0.063(7) 0.041(6) 0.110(10) 0.000 0.063(7) 0.000
O6 0.077(6) 0.081(6) 0.080(7) 0.027(6) 0.028(5) 0.050(5)
O16 0.018(3) 0.022(3) 0.039(3) 0.008(3) 0.008(2) 0.004(2)
O17 0.016(4) 0.026(4) 0.032(5) 0.000 0.003(3) 0.000
N1 0.019(4) 0.026(4) 0.045(5) 0.002(4) 0.009(3) 0.003(3)
N2 0.018(4) 0.031(4) 0.044(5) 0.002(4) 0.005(3) -0.008(3)
N3 0.024(4) 0.019(4) 0.036(4) 0.002(3) -0.001(3) 0.003(3)
N4 0.030(4) 0.023(4) 0.042(5) 0.006(4) 0.005(3) 0.007(3)
C1 0.026(5) 0.047(6) 0.050(7) -0.004(5) 0.002(5) -0.005(4)
C2 0.027(5) 0.024(5) 0.037(5) 0.003(4) 0.004(4) -0.001(4)
C3 0.027(5) 0.057(7) 0.049(6) -0.007(6) 0.011(4) -0.014(5)
C4 0.019(4) 0.020(4) 0.057(6) -0.001(5) 0.007(4) -0.011(4)
C5 0.035(5) 0.040(6) 0.051(6) 0.010(5) 0.002(5) -0.009(5)
C6 0.036(5) 0.033(5) 0.052(7) 0.011(5) 0.004(5) -0.009(4)
C7 0.031(5) 0.029(5) 0.041(5) 0.012(5) 0.010(4) -0.002(4)
C8 0.036(5) 0.021(4) 0.046(6) 0.006(4) 0.008(4) -0.003(4)
C9 0.029(5) 0.031(5) 0.033(5) 0.011(4) 0.003(4) 0.006(4)
C10 0.032(5) 0.033(5) 0.034(5) -0.001(4) 0.004(4) 0.008(4)
C11 0.027(5) 0.038(6) 0.061(7) 0.022(5) 0.003(5) 0.014(4)
C12 0.036(5) 0.036(5) 0.051(7) 0.014(5) 0.010(5) 0.009(4)
C14 0.011(5) 0.022(6) 0.044(8) 0.000 0.010(5) 0.000
C15 0.026(7) 0.034(7) 0.036(8) 0.000 -0.007(6) 0.000
C16 0.030(6) 0.048(7) 0.054(7) 0.000 -0.002(5) 0.000
C17 0.018(5) 0.046(7) 0.059(7) 0.000 0.015(5) 0.000
C18 0.024(7) 0.049(9) 0.071(11) 0.000 0.025(7) 0.000
C13 0.025(6) 0.021(6) 0.051(9) 0.000 0.016(6) 0.000
O1 0.031(9) 0.018(8) 0.033(10) 0.000 0.001(7) 0.000
O2 0.023(9) 0.032(9) 0.034(10) 0.000 0.016(7) 0.000
O1W 0.109(15) 0.16(2) 0.20(3) 0.000 -0.003(15) 0.000

loop_
_atom_type_symbol
_atom_type_description
_atom_type_scat_dispersion_real
_atom_type_scat_dispersion_imag
_atom_type_scat_source
C C 0.0033 0.0016 'International Tables Vol C Tables 4.2.6.8 and 6.1.1.4'
Cu Cu 0.3201 1.2651 'International Tables Vol C Tables 4.2.6.8 and 6.1.1.4'
Mo Mo -1.6832 0.6857 'International Tables Vol C Tables 4.2.6.8 and 6.1.1.4'
N N 0.0061 0.0033 'International Tables Vol C Tables 4.2.6.8 and 6.1.1.4'
O O 0.0106 0.0060 'International Tables Vol C Tables 4.2.6.8 and 6.1.1.4'
P P 0.1023 0.0942 'International Tables Vol C Tables 4.2.6.8 and 6.1.1.4'
H H 0.0000 0.0000 'International Tables Vol C Tables 4.2.6.8 and 6.1.1.4'
Cl Cl 0.1484 0.1585 'International Tables Vol C Tables 4.2.6.8 and 6.1.1.4'

loop_
_geom_angle_atom_site_label_1
_geom_angle_atom_site_label_2
_geom_angle_atom_site_label_3
_geom_angle
_geom_angle_site_symmetry_1
_geom_angle_site_symmetry_3
_geom_angle_publ_flag
O12 Mo1 O11 102.2(5) . . ?
O12 Mo1 O9 102.1(4) . . ?
O11 Mo1 O9 155.6(5) . . ?
O12 Mo1 O10 103.1(5) . . ?
O11 Mo1 O10 87.4(5) . . ?
O9 Mo1 O10 88.2(4) . . ?
O12 Mo1 O13 100.5(5) . . ?
O11 Mo1 O13 85.5(4) . . ?
O9 Mo1 O13 89.0(4) . . ?
O10 Mo1 O13 156.3(5) . . ?
O12 Mo1 O3 158.2(4) . 5 ?
O11 Mo1 O3 61.4(5) . 5 ?
O9 Mo1 O3 94.7(4) . 5 ?
O10 Mo1 O3 91.0(5) . 5 ?
O13 Mo1 O3 65.8(4) . 5 ?
O12 Mo1 O2 159.6(5) . . ?
O11 Mo1 O2 94.2(5) . . ?
O9 Mo1 O2 62.3(5) . . ?
O10 Mo1 O2 65.4(4) . . ?
O13 Mo1 O2 92.7(5) . . ?
O3 Mo1 O2 42.1(4) 5 . ?
O6 Mo2 O7 101.3(4) . . ?
O6 Mo2 O11 102.5(5) . 5 ?
O7 Mo2 O11 156.2(5) . 5 ?
O6 Mo2 O5 100.8(5) . . ?
O7 Mo2 O5 85.9(4) . . ?
O11 Mo2 O5 88.6(5) 5 . ?
O6 Mo2 O4 103.6(5) . . ?
O7 Mo2 O4 87.8(4) . . ?
O11 Mo2 O4 87.7(4) 5 . ?
O5 Mo2 O4 155.5(5) . . ?
O6 Mo2 O3 160.4(4) . . ?
O7 Mo2 O3 95.0(4) . . ?
O11 Mo2 O3 62.0(5) 5 . ?
O5 Mo2 O3 91.3(5) . . ?
O4 Mo2 O3 65.7(4) . . ?
O6 Mo2 O1 158.5(5) . . ?
O7 Mo2 O1 62.7(5) . . ?
O11 Mo2 O1 93.9(5) 5 . ?
O5 Mo2 O1 65.4(4) . . ?
O4 Mo2 O1 90.7(5) . . ?
O3 Mo2 O1 41.1(4) . . ?
O14 Mo4 O4 101.3(3) . 5 ?
O14 Mo4 O4 101.3(3) . 6 ?
O4 Mo4 O4 157.5(7) 5 6 ?
O14 Mo4 O13 100.5(3) . 2 ?
O4 Mo4 O13 88.7(5) 5 2 ?
O4 Mo4 O13 87.2(4) 6 2 ?
O14 Mo4 O13 100.5(3) . . ?
O4 Mo4 O13 87.2(4) 5 . ?
O4 Mo4 O13 88.7(5) 6 . ?
O13 Mo4 O13 158.9(7) 2 . ?
O14 Mo4 O3 156.7(3) . 5 ?
O4 Mo4 O3 63.1(4) 5 5 ?
O4 Mo4 O3 95.3(4) 6 5 ?
O13 Mo4 O3 96.4(4) 2 5 ?
O13 Mo4 O3 63.4(4) . 5 ?
O14 Mo4 O3 156.7(3) . 6 ?
O4 Mo4 O3 95.3(4) 5 6 ?
O4 Mo4 O3 63.1(4) 6 6 ?
O13 Mo4 O3 63.4(4) 2 6 ?
O13 Mo4 O3 96.4(4) . 6 ?
O3 Mo4 O3 46.5(5) 5 6 ?
O8 Mo3 O7 101.4(6) . . ?
O8 Mo3 O7 101.4(6) . 6 ?
O7 Mo3 O7 87.0(4) . 6 ?
O8 Mo3 O9 102.8(6) . 6 ?
O7 Mo3 O9 88.3(3) . 6 ?
O7 Mo3 O9 155.8(4) 6 6 ?
O8 Mo3 O9 102.8(6) . . ?
O7 Mo3 O9 155.8(4) . . ?
O7 Mo3 O9 88.3(3) 6 . ?
O9 Mo3 O9 86.3(4) 6 . ?
O8 Mo3 O1 161.9(8) . . ?
O7 Mo3 O1 66.2(4) . . ?
O7 Mo3 O1 66.2(4) 6 . ?
O9 Mo3 O1 90.3(4) 6 . ?
O9 Mo3 O1 90.3(4) . . ?
O8 Mo3 O2 161.5(8) . . ?
O7 Mo3 O2 92.0(4) . . ?
O7 Mo3 O2 92.0(4) 6 . ?
O9 Mo3 O2 64.5(4) 6 . ?
O9 Mo3 O2 64.5(4) . . ?
O1 Mo3 O2 36.6(5) . . ?
O16 Cu1 N1 162.2(3) . . ?
O16 Cu1 N3 88.2(3) . . ?
N1 Cu1 N3 93.5(3) . . ?
O16 Cu1 O17 90.3(3) . . ?
N1 Cu1 O17 91.0(3) . . ?
N3 Cu1 O17 169.7(3) . . ?
O16 Cu1 Cu1 78.09(17) . 6_565 ?
N1 Cu1 Cu1 112.3(2) . 6_565 ?
N3 Cu1 Cu1 134.3(2) . 6_565 ?
O17 Cu1 Cu1 35.56(17) . 6_565 ?
O1 P1 O1 180.0 5 . ?
O1 P1 O2 62.1(9) 5 5 ?
O1 P1 O2 117.9(9) . 5 ?
O1 P1 O2 117.9(9) 5 . ?
O1 P1 O2 62.1(9) . . ?
O2 P1 O2 180.0 5 . ?
O1 P1 O3 109.0(6) 5 . ?
O1 P1 O3 71.0(6) . . ?
O2 P1 O3 70.8(5) 5 . ?
O2 P1 O3 109.2(5) . . ?
O1 P1 O3 71.0(6) 5 2 ?
O1 P1 O3 109.0(6) . 2 ?
O2 P1 O3 109.2(5) 5 2 ?
O2 P1 O3 70.8(5) . 2 ?
O3 P1 O3 78.9(8) . 2 ?
O1 P1 O3 109.0(6) 5 6 ?
O1 P1 O3 71.0(6) . 6 ?
O2 P1 O3 70.8(5) 5 6 ?
O2 P1 O3 109.2(5) . 6 ?
O3 P1 O3 101.1(8) . 6 ?
O3 P1 O3 180.0(10) 2 6 ?
O1 P1 O3 71.0(6) 5 5 ?
O1 P1 O3 109.0(6) . 5 ?
O2 P1 O3 109.2(5) 5 5 ?
O2 P1 O3 70.8(5) . 5 ?
O3 P1 O3 180.0 . 5 ?
O3 P1 O3 101.1(8) 2 5 ?
O3 P1 O3 78.9(8) 6 5 ?
O16 P2 O16 114.2(5) . 6_565 ?
O16 P2 O17 110.7(3) . 5_565 ?
O16 P2 O17 110.7(3) 6_565 5_565 ?
O16 P2 C14 105.7(3) . . ?
O16 P2 C14 105.7(3) 6_565 . ?
O17 P2 C14 109.7(5) 5_565 . ?
P1 O3 O2 52.6(6) . 5 ?
P1 O3 O1 51.1(6) . . ?
O2 O3 O1 91.0(8) 5 . ?
P1 O3 Mo1 125.3(6) . 5 ?
O2 O3 Mo1 72.6(6) 5 5 ?
O1 O3 Mo1 141.0(8) . 5 ?
P1 O3 Mo2 125.9(6) . . ?
O2 O3 Mo2 140.5(7) 5 . ?
O1 O3 Mo2 74.8(6) . . ?
Mo1 O3 Mo2 95.4(4) 5 . ?
P1 O3 Mo4 117.3(6) . 5 ?
O2 O3 Mo4 125.3(7) 5 5 ?
O1 O3 Mo4 125.3(7) . 5 ?
Mo1 O3 Mo4 92.0(4) 5 5 ?
Mo2 O3 Mo4 91.8(4) . 5 ?
Mo1 O9 Mo3 140.4(5) . . ?
Mo4 O4 Mo2 138.8(6) 5 . ?
Mo4 O13 Mo1 138.7(6) . . ?
Mo1 O10 Mo1 139.8(6) 6 . ?
Mo1 O11 Mo2 140.4(7) . 5 ?
Mo2 O7 Mo3 139.7(5) . . ?
Mo2 O5 Mo2 141.0(6) 6 . ?
P2 O16 Cu1 127.4(3) . . ?
P2 O17 Cu1 122.4(2) 5_565 . ?
P2 O17 Cu1 122.4(2) 5_565 6_565 ?
Cu1 O17 Cu1 108.9(3) . 6_565 ?
C2 N1 C1 107.9(8) . . ?
C2 N1 Cu1 121.6(6) . . ?
C1 N1 Cu1 129.9(6) . . ?
C2 N2 C3 107.2(7) . . ?
C2 N2 C4 125.6(8) . . ?
C3 N2 C4 126.9(8) . . ?
C9 N3 C7 104.5(7) . . ?
C9 N3 Cu1 123.0(6) . . ?
C7 N3 Cu1 132.4(6) . . ?
C9 N4 C8 105.9(7) . . ?
C9 N4 C10 126.0(8) . . ?
C8 N4 C10 127.9(8) . . ?
N1 C1 C3 107.8(9) . . ?
N1 C1 H1 126.1 . . ?
C3 C1 H1 126.1 . . ?
N1 C2 N2 110.1(8) . . ?
N1 C2 H2 124.9 . . ?
N2 C2 H2 124.9 . . ?
N2 C3 C1 106.9(9) . . ?
N2 C3 H3 126.6 . . ?
C1 C3 H3 126.6 . . ?
C6 C4 N2 119.7(8) . . ?
C6 C4 C5 121.0(8) . . ?
N2 C4 C5 119.3(9) . . ?
C6 C5 C4 118.2(10) 7_455 . ?
C6 C5 H5 120.9 7_455 . ?
C4 C5 H5 120.9 . . ?
C5 C6 C4 120.8(9) 7_455 . ?
C5 C6 H6 119.6 7_455 . ?
C4 C6 H6 119.6 . . ?
C8 C7 N3 110.6(8) . . ?
C8 C7 H7 124.7 . . ?
N3 C7 H7 124.7 . . ?
C7 C8 N4 106.0(8) . . ?
C7 C8 H8 127.0 . . ?
N4 C8 H8 127.0 . . ?
N3 C9 N4 113.0(8) . . ?
N3 C9 H9 123.5 . . ?
N4 C9 H9 123.5 . . ?
C11 C10 C12 121.0(8) . . ?
C11 C10 N4 120.6(8) . . ?
C12 C10 N4 118.5(8) . . ?
C10 C11 C12 121.1(9) . 7_556 ?
C10 C11 H11 119.4 . . ?
C12 C11 H11 119.4 7_556 . ?
C11 C12 C10 117.9(9) 7_556 . ?
C11 C12 H12 121.0 7_556 . ?
C10 C12 H12 121.0 . . ?
C15 C14 C13 119.1(11) . . ?
C15 C14 P2 117.7(10) . . ?
C13 C14 P2 123.2(10) . . ?
C14 C15 C16 119.5(14) . . ?
C14 C15 H15 120.2 . . ?
C16 C15 H15 120.2 . . ?
C17 C16 C15 118.9(14) . . ?
C17 C16 H16 120.6 . . ?
C15 C16 H16 120.6 . . ?
C18 C17 C16 121.7(12) . . ?
C18 C17 H17 119.1 . . ?
C16 C17 H17 119.1 . . ?
C17 C18 C13 120.3(14) . . ?
C17 C18 H18 119.9 . . ?
C13 C18 H18 119.9 . . ?
C18 C13 C14 120.5(13) . . ?
C18 C13 H13 119.7 . . ?
C14 C13 H13 119.7 . . ?
P1 O1 O2 60.8(9) . . ?
P1 O1 O3 58.0(6) . 6 ?
O2 O1 O3 99.6(9) . 6 ?
P1 O1 O3 58.0(6) . . ?
O2 O1 O3 99.6(9) . . ?
O3 O1 O3 87.7(11) 6 . ?
P1 O1 Mo3 131.7(10) . . ?
O2 O1 Mo3 71.0(9) . . ?
O3 O1 Mo3 135.9(6) 6 . ?
O3 O1 Mo3 135.9(6) . . ?
P1 O1 Mo2 122.0(6) . 6 ?
O2 O1 Mo2 133.2(5) . 6 ?
O3 O1 Mo2 64.1(5) 6 6 ?
O3 O1 Mo2 121.6(9) . 6 ?
Mo3 O1 Mo2 90.6(5) . 6 ?
P1 O1 Mo2 122.0(6) . . ?
O2 O1 Mo2 133.2(5) . . ?
O3 O1 Mo2 121.6(9) 6 . ?
O3 O1 Mo2 64.1(5) . . ?
Mo3 O1 Mo2 90.6(5) . . ?
Mo2 O1 Mo2 87.9(5) 6 . ?
P1 O2 O1 57.2(9) . . ?
P1 O2 O3 56.5(6) . 2 ?
O1 O2 O3 96.0(9) . 2 ?
P1 O2 O3 56.5(6) . 5 ?
O1 O2 O3 96.0(9) . 5 ?
O3 O2 O3 86.0(11) 2 5 ?
P1 O2 Mo3 129.6(8) . . ?
O1 O2 Mo3 72.5(9) . . ?
O3 O2 Mo3 136.2(5) 2 . ?
O3 O2 Mo3 136.2(5) 5 . ?
P1 O2 Mo1 121.8(6) . 6 ?
O1 O2 Mo1 133.7(4) . 6 ?
O3 O2 Mo1 65.3(4) 2 6 ?
O3 O2 Mo1 122.4(8) 5 6 ?
Mo3 O2 Mo1 92.0(5) . 6 ?
P1 O2 Mo1 121.8(6) . . ?
O1 O2 Mo1 133.7(4) . . ?
O3 O2 Mo1 122.4(8) 2 . ?
O3 O2 Mo1 65.3(4) 5 . ?
Mo3 O2 Mo1 92.0(5) . . ?
Mo1 O2 Mo1 88.8(5) 6 . ?

loop_
_geom_bond_atom_site_label_1
_geom_bond_atom_site_label_2
_geom_bond_distance
_geom_bond_site_symmetry_2
_geom_bond_publ_flag
Mo1 O12 1.685(8) . ?
Mo1 O11 1.941(10) . ?
Mo1 O9 1.899(9) . ?
Mo1 O10 1.924(4) . ?
Mo1 O13 1.945(9) . ?
Mo1 O3 2.458(11) 5 ?
Mo1 O2 2.583(11) . ?
Mo2 O6 1.686(8) . ?
Mo2 O7 1.941(9) . ?
Mo2 O11 1.914(10) 5 ?
Mo2 O5 1.930(4) . ?
Mo2 O4 1.944(9) . ?
Mo2 O3 2.444(11) . ?
Mo2 O1 2.622(12) . ?
Mo4 O14 1.695(9) . ?
Mo4 O4 1.910(10) 5 ?
Mo4 O4 1.910(10) 6 ?
Mo4 O13 1.929(10) 2 ?
Mo4 O13 1.929(10) . ?
Mo4 O3 2.578(11) 5 ?
Mo4 O3 2.578(11) 6 ?
Mo3 O8 1.639(13) . ?
Mo3 O7 1.921(8) . ?
Mo3 O7 1.921(8) 6 ?
Mo3 O9 1.955(7) 6 ?
Mo3 O9 1.955(7) . ?
Mo3 O1 2.477(18) . ?
Mo3 O2 2.456(17) . ?
Cu1 O16 1.953(6) . ?
Cu1 N1 1.995(7) . ?
Cu1 N3 2.023(7) . ?
Cu1 O17 2.094(5) . ?
Cu1 Cu1 3.408(2) 6_565 ?
P1 O1 1.472(17) 5 ?
P1 O1 1.472(17) . ?
P1 O2 1.528(17) 5 ?
P1 O2 1.528(17) . ?
P1 O3 1.603(12) . ?
P1 O3 1.604(12) 2 ?
P1 O3 1.604(12) 6 ?
P1 O3 1.604(12) 5 ?
P2 O16 1.549(6) . ?
P2 O16 1.550(6) 6_565 ?
P2 O17 1.591(9) 5_565 ?
P2 C14 1.839(11) . ?
O3 O2 1.815(17) 5 ?
O3 O1 1.788(18) . ?
N1 C2 1.348(11) . ?
N1 C1 1.375(13) . ?
N2 C2 1.374(11) . ?
N2 C3 1.384(13) . ?
N2 C4 1.454(11) . ?
N3 C9 1.337(11) . ?
N3 C7 1.422(11) . ?
N4 C9 1.353(11) . ?
N4 C8 1.441(12) . ?
N4 C10 1.473(11) . ?
C1 C3 1.409(12) . ?
C1 H1 0.9300 . ?
C2 H2 0.9300 . ?
C3 H3 0.9300 . ?
C4 C6 1.400(14) . ?
C4 C5 1.413(13) . ?
C5 C6 1.393(13) 7_455 ?
C5 H5 0.9300 . ?
C6 H6 0.9300 . ?
C7 C8 1.344(13) . ?
C7 H7 0.9300 . ?
C8 H8 0.9300 . ?
C9 H9 0.9300 . ?
C10 C11 1.375(14) . ?
C10 C12 1.426(13) . ?
C11 C12 1.397(13) 7_556 ?
C11 H11 0.9300 . ?
C12 H12 0.9300 . ?
C14 C15 1.427(17) . ?
C14 C13 1.428(18) . ?
C15 C16 1.414(19) . ?
C15 H15 0.9300 . ?
C16 C17 1.42(2) . ?
C16 H16 0.9300 . ?
C17 C18 1.37(2) . ?
C17 H17 0.9300 . ?
C18 C13 1.386(18) . ?
C18 H18 0.9300 . ?
C13 H13 0.9300 . ?
O1 O2 1.55(2) . ?
